data_4334602
loop_
_publ_author_name
'Frederick G. Baddour'
'Stephanie R. Fiedler'
'Matthew P. Shores'
'James A. Golen'
'Arnold L. Rheingold'
'Linda H. Doerrer'

_publ_section_title
;
 Heterobimetallic Lantern Complexes That Couple Antiferromagnetically
 through Noncovalent Pt...Pt Interactions
;
_journal_name_full 'Inorganic Chemistry'
_journal_page_first 4926
_journal_page_last 4933
_journal_paper_doi 10.1021/ic302531t
_journal_volume 52
_journal_year 2013
_chemical_formula_moiety 'C13 H16 Co N2 O6 Pt S4'
_chemical_formula_sum 'C13 H16 Co N2 O6 Pt S4'
_chemical_formula_weight 678.54
_chemical_name_systematic
; 
 ? 
;
_space_group_IT_number 14
_symmetry_cell_setting monoclinic
_symmetry_space_group_name_Hall '-P 2ybc'
_symmetry_space_group_name_H-M 'P 1 21/c 1'
_atom_sites_solution_hydrogens geom
_atom_sites_solution_primary direct
_atom_sites_solution_secondary difmap
_audit_creation_method SHELXL-97
_cell_angle_alpha 90.00
_cell_angle_beta 94.0470(10)
_cell_angle_gamma 90.00
_cell_formula_units_Z 4
_cell_length_a 8.4702(3)
_cell_length_b 12.2601(4)
_cell_length_c 19.8667(6)
_cell_measurement_reflns_used 8066
_cell_measurement_temperature 100(2)
_cell_measurement_theta_max 26.35
_cell_measurement_theta_min 2.93
_cell_volume 2057.92(12)
_computing_cell_refinement 'Bruker SAINT'
_computing_data_collection 'Bruker APEX2'
_computing_data_reduction 'Bruker SAINT'
_computing_molecular_graphics 'Bruker SHELXTL'
_computing_publication_material 'Bruker SHELXTL'
_computing_structure_refinement 'SHELXL-97 (Sheldrick, 2008)'
_computing_structure_solution 'SHELXS-97 (Sheldrick, 2008)'
_diffrn_ambient_temperature 100(2)
_diffrn_measured_fraction_theta_full 0.992
_diffrn_measured_fraction_theta_max 0.968
_diffrn_measurement_device_type 'Bruker CMOS DETECTOR'
_diffrn_measurement_method '\f and \w scans'
_diffrn_radiation_monochromator 'doubly curved mirror'
_diffrn_radiation_source 'fine-focus sealed tube'
_diffrn_radiation_type MoK\a
_diffrn_radiation_wavelength 0.71073
_diffrn_reflns_av_R_equivalents 0.0306
_diffrn_reflns_av_sigmaI/netI 0.0314
_diffrn_reflns_limit_h_max 10
_diffrn_reflns_limit_h_min -10
_diffrn_reflns_limit_k_max 15
_diffrn_reflns_limit_k_min -15
_diffrn_reflns_limit_l_max 24
_diffrn_reflns_limit_l_min -21
_diffrn_reflns_number 13740
_diffrn_reflns_theta_full 25.00
_diffrn_reflns_theta_max 26.37
_diffrn_reflns_theta_min 2.93
_exptl_absorpt_coefficient_mu 8.034
_exptl_absorpt_correction_T_max 0.6895
_exptl_absorpt_correction_T_min 0.5005
_exptl_absorpt_correction_type multi-scan
_exptl_absorpt_process_details sadabs
_exptl_crystal_colour colourless
_exptl_crystal_density_diffrn 2.190
_exptl_crystal_description BLOCK
_exptl_crystal_F_000 1300
_exptl_crystal_size_max 0.10
_exptl_crystal_size_mid 0.08
_exptl_crystal_size_min 0.05
_refine_diff_density_max 1.295
_refine_diff_density_min -0.594
_refine_diff_density_rms 0.131
_refine_ls_extinction_method none
_refine_ls_goodness_of_fit_ref 1.050
_refine_ls_hydrogen_treatment constr
_refine_ls_matrix_type full
_refine_ls_number_parameters 248
_refine_ls_number_reflns 4080
_refine_ls_number_restraints 0
_refine_ls_restrained_S_all 1.050
_refine_ls_R_factor_all 0.0328
_refine_ls_R_factor_gt 0.0231
_refine_ls_shift/su_max 0.007
_refine_ls_shift/su_mean 0.000
_refine_ls_structure_factor_coef Fsqd
_refine_ls_weighting_details 'calc w=1/[\s^2^(Fo^2^)+(0.0209P)^2^+1.7959P] where P=(Fo^2^+2Fc^2^)/3'
_refine_ls_weighting_scheme calc
_refine_ls_wR_factor_gt 0.0457
_refine_ls_wR_factor_ref 0.0489
_reflns_number_gt 3516
_reflns_number_total 4080
_reflns_threshold_expression >2sigma(I)
_cod_data_source_file ic302531t_si_002_4.cif
_cod_data_source_block lhd345_compound4_PtMSAcdimers
_cod_database_code 4334602
_comment_alert_responses
;
Platon program SQUEEZE used to resolve unrefined solvent.
Program found void 971 angstroms3 and 383 e. This was associated
with 8 molecules of dichloromethane (336 e) and 8 C 16 H and 16 Cl
were added to unit card to adjust chemical formula, molecular mass,
density, and F000 value.
;

loop_
_symmetry_equiv_pos_as_xyz
'x, y, z'
'-x, y+1/2, -z+1/2'
'-x, -y, -z'
'x, -y-1/2, z-1/2'

loop_
_atom_site_label
_atom_site_type_symbol
_atom_site_fract_x
_atom_site_fract_y
_atom_site_fract_z
_atom_site_U_iso_or_equiv
_atom_site_adp_type
_atom_site_occupancy
_atom_site_symmetry_multiplicity
_atom_site_calc_flag
_atom_site_refinement_flags
Pt1 Pt 0.104860(16) 0.023904(13) 0.575848(6) 0.01364(5) Uani 1 1 d .
Co1 Co 0.17036(5) 0.07984(4) 0.70280(2) 0.01218(11) Uani 1 1 d .
S2 S 0.21716(14) -0.14765(9) 0.59584(5) 0.0292(3) Uani 1 1 d .
S4 S -0.00763(12) 0.19421(8) 0.55732(5) 0.0209(2) Uani 1 1 d .
S3 S -0.13731(12) -0.04433(9) 0.60420(5) 0.0247(2) Uani 1 1 d .
S1 S 0.34504(12) 0.09430(10) 0.54684(5) 0.0280(3) Uani 1 1 d .
O2 O 0.2592(3) -0.0733(2) 0.72034(12) 0.0238(6) Uani 1 1 d .
O1 O 0.3832(3) 0.1397(3) 0.67652(12) 0.0278(7) Uani 1 1 d .
O3 O -0.0496(3) 0.0251(3) 0.72636(13) 0.0301(7) Uani 1 1 d .
O5 O 0.6426(4) -0.0006(3) 0.89607(15) 0.0388(9) Uani 1 1 d .
O6 O 0.6103(4) 0.0923(3) 0.98697(14) 0.0326(8) Uani 1 1 d .
N1 N 0.2301(3) 0.1118(3) 0.80605(14) 0.0144(7) Uani 1 1 d .
N2 N 0.5648(4) 0.0598(3) 0.93056(17) 0.0253(8) Uani 1 1 d .
C9 C 0.3699(4) 0.0784(3) 0.83472(17) 0.0145(8) Uani 1 1 d .
H9A H 0.4430 0.0426 0.8081 0.017 Uiso 1 1 calc R
C10 C 0.4081(5) 0.0957(3) 0.90232(18) 0.0185(8) Uani 1 1 d .
C1 C 0.4332(4) 0.1469(3) 0.61920(18) 0.0168(8) Uani 1 1 d .
C5 C -0.1496(4) -0.0219(3) 0.68840(19) 0.0173(8) Uani 1 1 d .
C11 C 0.3046(5) 0.1446(3) 0.94343(19) 0.0240(9) Uani 1 1 d .
H11A H 0.3320 0.1564 0.9901 0.029 Uiso 1 1 calc R
O4 O 0.0709(4) 0.2307(2) 0.68574(13) 0.0353(8) Uani 1 1 d .
C3 C 0.2644(4) -0.1521(3) 0.68063(17) 0.0147(8) Uani 1 1 d .
C4 C 0.3143(5) -0.2608(3) 0.7095(2) 0.0218(9) Uani 1 1 d .
H4A H 0.2399 -0.2838 0.7423 0.033 Uiso 1 1 calc R
H4B H 0.4208 -0.2548 0.7319 0.033 Uiso 1 1 calc R
H4C H 0.3147 -0.3147 0.6731 0.033 Uiso 1 1 calc R
C6 C -0.2969(5) -0.0648(4) 0.7175(2) 0.0261(10) Uani 1 1 d .
H6A H -0.3431 -0.0076 0.7444 0.039 Uiso 1 1 calc R
H6B H -0.2697 -0.1279 0.7463 0.039 Uiso 1 1 calc R
H6C H -0.3735 -0.0868 0.6808 0.039 Uiso 1 1 calc R
C2 C 0.5824(5) 0.2092(4) 0.6106(2) 0.0259(10) Uani 1 1 d .
H2A H 0.5682 0.2853 0.6240 0.039 Uiso 1 1 calc R
H2B H 0.6074 0.2063 0.5632 0.039 Uiso 1 1 calc R
H2C H 0.6694 0.1767 0.6389 0.039 Uiso 1 1 calc R
C13 C 0.1283(5) 0.1591(3) 0.84510(18) 0.0199(9) Uani 1 1 d .
H13A H 0.0292 0.1828 0.8248 0.024 Uiso 1 1 calc R
C12 C 0.1595(5) 0.1756(3) 0.91391(19) 0.0253(10) Uani 1 1 d .
H12A H 0.0823 0.2078 0.9401 0.030 Uiso 1 1 calc R
C7 C 0.0130(4) 0.2659(3) 0.63120(18) 0.0180(8) Uani 1 1 d .
C8 C -0.0479(5) 0.3809(3) 0.6273(2) 0.0240(9) Uani 1 1 d .
H8A H -0.1141 0.3945 0.6650 0.036 Uiso 1 1 calc R
H8B H -0.1109 0.3915 0.5845 0.036 Uiso 1 1 calc R
H8C H 0.0416 0.4317 0.6299 0.036 Uiso 1 1 calc R

loop_
_atom_site_aniso_label
_atom_site_aniso_U_11
_atom_site_aniso_U_22
_atom_site_aniso_U_33
_atom_site_aniso_U_23
_atom_site_aniso_U_13
_atom_site_aniso_U_12
Pt1 0.01567(9) 0.01623(9) 0.00887(7) -0.00193(6) -0.00021(5) 0.00030(6)
Co1 0.0127(2) 0.0140(3) 0.0096(2) -0.00087(19) -0.00035(18) 0.0003(2)
S2 0.0468(7) 0.0218(6) 0.0174(5) -0.0077(4) -0.0086(5) 0.0134(5)
S4 0.0315(6) 0.0194(6) 0.0116(4) 0.0010(4) -0.0016(4) 0.0044(4)
S3 0.0250(6) 0.0337(7) 0.0150(5) -0.0037(4) -0.0001(4) -0.0147(5)
S1 0.0189(5) 0.0508(8) 0.0150(5) -0.0074(5) 0.0054(4) -0.0077(5)
O2 0.0409(18) 0.0200(15) 0.0098(13) -0.0005(12) -0.0023(11) 0.0110(14)
O1 0.0265(16) 0.045(2) 0.0121(14) -0.0008(13) 0.0026(11) -0.0175(14)
O3 0.0161(15) 0.058(2) 0.0168(14) -0.0110(14) 0.0048(11) -0.0139(14)
O5 0.0292(18) 0.061(2) 0.0258(17) 0.0036(16) -0.0028(14) 0.0158(16)
O6 0.0399(19) 0.0353(19) 0.0204(15) 0.0050(13) -0.0146(13) -0.0103(15)
N1 0.0163(17) 0.0136(17) 0.0135(15) -0.0017(13) 0.0019(12) -0.0024(13)
N2 0.0252(19) 0.029(2) 0.0202(18) 0.0091(16) -0.0063(15) -0.0049(16)
C9 0.0159(19) 0.013(2) 0.0145(18) 0.0014(15) 0.0020(14) -0.0033(16)
C10 0.024(2) 0.015(2) 0.0156(18) -0.0003(15) -0.0048(15) -0.0018(17)
C1 0.0137(19) 0.020(2) 0.0170(19) 0.0033(16) 0.0007(15) 0.0011(16)
C5 0.016(2) 0.018(2) 0.0187(19) 0.0009(16) 0.0039(15) 0.0019(17)
C11 0.041(3) 0.019(2) 0.0112(18) -0.0023(16) -0.0031(17) 0.0041(19)
O4 0.061(2) 0.0251(17) 0.0177(15) -0.0064(13) -0.0150(14) 0.0208(16)
C3 0.0116(19) 0.016(2) 0.0160(18) -0.0029(15) -0.0002(14) 0.0005(16)
C4 0.021(2) 0.018(2) 0.026(2) -0.0018(17) -0.0025(17) 0.0053(17)
C6 0.019(2) 0.033(3) 0.026(2) -0.0015(19) 0.0029(17) -0.0028(19)
C2 0.021(2) 0.036(3) 0.021(2) 0.0047(19) 0.0025(17) -0.0043(19)
C13 0.026(2) 0.014(2) 0.0182(19) -0.0019(16) -0.0033(16) 0.0034(17)
C12 0.037(3) 0.023(2) 0.016(2) -0.0047(17) 0.0031(17) 0.013(2)
C7 0.015(2) 0.020(2) 0.019(2) -0.0025(16) 0.0004(15) 0.0041(16)
C8 0.029(2) 0.019(2) 0.023(2) 0.0010(17) -0.0035(17) 0.0071(18)

loop_
_atom_type_symbol
_atom_type_description
_atom_type_scat_dispersion_real
_atom_type_scat_dispersion_imag
_atom_type_scat_source
C C 0.0033 0.0016 'International Tables Vol C Tables 4.2.6.8 and 6.1.1.4'
H H 0.0000 0.0000 'International Tables Vol C Tables 4.2.6.8 and 6.1.1.4'
N N 0.0061 0.0033 'International Tables Vol C Tables 4.2.6.8 and 6.1.1.4'
O O 0.0106 0.0060 'International Tables Vol C Tables 4.2.6.8 and 6.1.1.4'
S S 0.1246 0.1234 'International Tables Vol C Tables 4.2.6.8 and 6.1.1.4'
Co Co 0.3494 0.9721 'International Tables Vol C Tables 4.2.6.8 and 6.1.1.4'
Pt Pt -1.7033 8.3905 'International Tables Vol C Tables 4.2.6.8 and 6.1.1.4'

loop_
_geom_angle_atom_site_label_1
_geom_angle_atom_site_label_2
_geom_angle_atom_site_label_3
_geom_angle
S4 Pt1 S1 89.04(4)
S4 Pt1 S3 90.16(4)
S1 Pt1 S3 179.17(4)
S4 Pt1 S2 179.30(4)
S1 Pt1 S2 91.35(4)
S3 Pt1 S2 89.45(4)
S4 Pt1 Co1 88.51(3)
S1 Pt1 Co1 90.68(3)
S3 Pt1 Co1 89.51(3)
S2 Pt1 Co1 90.91(3)
O2 Co1 O1 93.02(13)
O2 Co1 O4 177.34(13)
O1 Co1 O4 89.61(14)
O2 Co1 O3 89.42(13)
O1 Co1 O3 177.24(13)
O4 Co1 O3 87.94(14)
O2 Co1 N1 86.84(11)
O1 Co1 N1 91.50(11)
O4 Co1 N1 93.47(11)
O3 Co1 N1 89.91(11)
O2 Co1 Pt1 88.52(7)
O1 Co1 Pt1 88.79(7)
O4 Co1 Pt1 91.16(7)
O3 Co1 Pt1 89.99(7)
N1 Co1 Pt1 175.36(9)
C3 S2 Pt1 105.19(14)
C7 S4 Pt1 108.14(13)
C5 S3 Pt1 107.22(14)
C1 S1 Pt1 105.76(13)
C3 O2 Co1 129.2(2)
C1 O1 Co1 128.3(2)
C5 O3 Co1 127.1(3)
C13 N1 C9 118.3(3)
C13 N1 Co1 121.7(2)
C9 N1 Co1 119.9(2)
O6 N2 O5 123.9(3)
O6 N2 C10 118.0(4)
O5 N2 C10 118.1(3)
N1 C9 C10 120.5(4)
N1 C9 H9A 119.7
C10 C9 H9A 119.7
C9 C10 C11 122.0(4)
C9 C10 N2 118.1(4)
C11 C10 N2 119.9(3)
O1 C1 C2 119.0(3)
O1 C1 S1 126.1(3)
C2 C1 S1 114.9(3)
O3 C5 C6 118.6(3)
O3 C5 S3 125.9(3)
C6 C5 S3 115.5(3)
C12 C11 C10 117.0(3)
C12 C11 H11A 121.5
C10 C11 H11A 121.5
C7 O4 Co1 126.4(3)
O2 C3 C4 117.9(3)
O2 C3 S2 125.6(3)
C4 C3 S2 116.5(3)
C3 C4 H4A 109.5
C3 C4 H4B 109.5
H4A C4 H4B 109.5
C3 C4 H4C 109.5
H4A C4 H4C 109.5
H4B C4 H4C 109.5
C5 C6 H6A 109.5
C5 C6 H6B 109.5
H6A C6 H6B 109.5
C5 C6 H6C 109.5
H6A C6 H6C 109.5
H6B C6 H6C 109.5
C1 C2 H2A 109.5
C1 C2 H2B 109.5
H2A C2 H2B 109.5
C1 C2 H2C 109.5
H2A C2 H2C 109.5
H2B C2 H2C 109.5
N1 C13 C12 123.4(4)
N1 C13 H13A 118.3
C12 C13 H13A 118.3
C11 C12 C13 118.8(4)
C11 C12 H12A 120.6
C13 C12 H12A 120.6
O4 C7 C8 119.1(3)
O4 C7 S4 125.7(3)
C8 C7 S4 115.1(3)
C7 C8 H8A 109.5
C7 C8 H8B 109.5
H8A C8 H8B 109.5
C7 C8 H8C 109.5
H8A C8 H8C 109.5
H8B C8 H8C 109.5

loop_
_geom_bond_atom_site_label_1
_geom_bond_atom_site_label_2
_geom_bond_distance
Pt1 S4 2.3138(10)
Pt1 S1 2.3197(10)
Pt1 S3 2.3211(10)
Pt1 S2 2.3309(11)
Pt1 Co1 2.6347(5)
Co1 O2 2.043(3)
Co1 O1 2.048(3)
Co1 O4 2.050(3)
Co1 O3 2.065(3)
Co1 N1 2.114(3)
S2 C3 1.705(4)
S4 C7 1.709(4)
S3 C5 1.706(4)
S1 C1 1.699(4)
O2 C3 1.251(4)
O1 C1 1.246(4)
O3 C5 1.236(5)
O5 N2 1.232(5)
O6 N2 1.226(4)
N1 C13 1.333(5)
N1 C9 1.341(5)
N2 C10 1.471(5)
C9 C10 1.375(5)
C9 H9A 0.9500
C10 C11 1.377(6)
C1 C2 1.497(5)
C5 C6 1.506(5)
C11 C12 1.377(6)
C11 H11A 0.9500
O4 C7 1.235(4)
C3 C4 1.498(5)
C4 H4A 0.9800
C4 H4B 0.9800
C4 H4C 0.9800
C6 H6A 0.9800
C6 H6B 0.9800
C6 H6C 0.9800
C2 H2A 0.9800
C2 H2B 0.9800
C2 H2C 0.9800
C13 C12 1.389(5)
C13 H13A 0.9500
C12 H12A 0.9500
C7 C8 1.501(5)
C8 H8A 0.9800
C8 H8B 0.9800
C8 H8C 0.9800

loop_
_geom_torsion_atom_site_label_1
_geom_torsion_atom_site_label_2
_geom_torsion_atom_site_label_3
_geom_torsion_atom_site_label_4
_geom_torsion
S4 Pt1 Co1 O2 177.21(9)
S1 Pt1 Co1 O2 -93.77(9)
S3 Pt1 Co1 O2 87.04(9)
S2 Pt1 Co1 O2 -2.41(9)
S4 Pt1 Co1 O1 -89.73(10)
S1 Pt1 Co1 O1 -0.71(10)
S3 Pt1 Co1 O1 -179.91(9)
S2 Pt1 Co1 O1 90.65(10)
S4 Pt1 Co1 O4 -0.14(10)
S1 Pt1 Co1 O4 88.88(11)
S3 Pt1 Co1 O4 -90.32(11)
S2 Pt1 Co1 O4 -179.76(11)
S4 Pt1 Co1 O3 87.79(10)
S1 Pt1 Co1 O3 176.81(10)
S3 Pt1 Co1 O3 -2.38(10)
S2 Pt1 Co1 O3 -91.83(10)
S4 Pt1 Co1 N1 176.6(10)
S1 Pt1 Co1 N1 -94.3(10)
S3 Pt1 Co1 N1 86.5(10)
S2 Pt1 Co1 N1 -3.0(10)
S4 Pt1 S2 C3 -28(3)
S1 Pt1 S2 C3 96.10(14)
S3 Pt1 S2 C3 -84.11(14)
Co1 Pt1 S2 C3 5.40(14)
S1 Pt1 S4 C7 -89.35(15)
S3 Pt1 S4 C7 90.86(15)
S2 Pt1 S4 C7 35(3)
Co1 Pt1 S4 C7 1.35(15)
S4 Pt1 S3 C5 -87.39(15)
S1 Pt1 S3 C5 -102(2)
S2 Pt1 S3 C5 92.03(15)
Co1 Pt1 S3 C5 1.11(15)
S4 Pt1 S1 C1 86.92(15)
S3 Pt1 S1 C1 102(2)
S2 Pt1 S1 C1 -92.50(15)
Co1 Pt1 S1 C1 -1.58(14)
O1 Co1 O2 C3 -90.9(3)
O4 Co1 O2 C3 81(2)
O3 Co1 O2 C3 87.8(3)
N1 Co1 O2 C3 177.8(3)
Pt1 Co1 O2 C3 -2.2(3)
O2 Co1 O1 C1 93.1(4)
O4 Co1 O1 C1 -86.5(4)
O3 Co1 O1 C1 -59(3)
N1 Co1 O1 C1 -179.9(4)
Pt1 Co1 O1 C1 4.7(4)
O2 Co1 O3 C5 -83.6(4)
O1 Co1 O3 C5 69(3)
O4 Co1 O3 C5 96.1(4)
N1 Co1 O3 C5 -170.4(4)
Pt1 Co1 O3 C5 5.0(4)
O2 Co1 N1 C13 -132.6(3)
O1 Co1 N1 C13 134.5(3)
O4 Co1 N1 C13 44.8(3)
O3 Co1 N1 C13 -43.2(3)
Pt1 Co1 N1 C13 -132.0(9)
O2 Co1 N1 C9 43.4(3)
O1 Co1 N1 C9 -49.6(3)
O4 Co1 N1 C9 -139.3(3)
O3 Co1 N1 C9 132.8(3)
Pt1 Co1 N1 C9 44.0(12)
C13 N1 C9 C10 -1.8(5)
Co1 N1 C9 C10 -177.9(3)
N1 C9 C10 C11 1.8(6)
N1 C9 C10 N2 -178.4(3)
O6 N2 C10 C9 167.0(4)
O5 N2 C10 C9 -12.7(5)
O6 N2 C10 C11 -13.2(6)
O5 N2 C10 C11 167.1(4)
Co1 O1 C1 C2 170.7(3)
Co1 O1 C1 S1 -7.7(6)
Pt1 S1 C1 O1 5.6(4)
Pt1 S1 C1 C2 -172.9(3)
Co1 O3 C5 C6 174.2(3)
Co1 O3 C5 S3 -5.4(6)
Pt1 S3 C5 O3 2.0(4)
Pt1 S3 C5 C6 -177.6(3)
C9 C10 C11 C12 0.2(6)
N2 C10 C11 C12 -179.6(4)
O2 Co1 O4 C7 -85(2)
O1 Co1 O4 C7 87.0(4)
O3 Co1 O4 C7 -91.8(4)
N1 Co1 O4 C7 178.5(4)
Pt1 Co1 O4 C7 -1.8(4)
Co1 O2 C3 C4 -171.0(3)
Co1 O2 C3 S2 8.2(5)
Pt1 S2 C3 O2 -9.1(4)
Pt1 S2 C3 C4 170.1(3)
C9 N1 C13 C12 0.0(6)
Co1 N1 C13 C12 176.1(3)
C10 C11 C12 C13 -1.9(6)
N1 C13 C12 C11 1.9(7)
Co1 O4 C7 C8 -177.1(3)
Co1 O4 C7 S4 3.6(6)
Pt1 S4 C7 O4 -3.2(4)
Pt1 S4 C7 C8 177.5(3)
